data_4028703
loop_
_publ_author_name
'Surisadai I. Moreno-Olivares'
'Ruy Cervantes'
'Jorge Tiburcio'

_publ_contact_author_address
;Avenida IPN 2508
Colonia Zacatenco
C.P. 07360
Mexico, D.F.
Mexico
;
_publ_contact_author_email jtiburcio@cinvestav.mx
_publ_contact_author_fax '+52 55 57473389'
_publ_contact_author_name 'Jorge Tiburcio'
_publ_contact_author_phone '+52 55 57473121'
_publ_section_title
;
 Complexation of Imidazopyridine-Based Cations with a 24-Crown-8 Ether
 Host: [2]Pseudorotaxane and Partially Threaded Structures
;
_journal_name_full 'Journal of Organic Chemistry'
_journal_page_first 10724
_journal_page_last 10731
_journal_paper_doi 10.1021/jo401701m
_journal_volume 78
_journal_year 2013
_chemical_formula_moiety C15H15F3N3O4S
_chemical_formula_sum 'C30 H30 F6 N6 O8 S2'
_chemical_formula_weight 780.72
_chemical_name_common
;
1,2-bis[(4-benzyl)imidazo-pyridinium]ethane triflate
;
_chemical_name_systematic
; 
2,2'-(ethane-1,2-diyl)bis(4-benzyl-3H-imidazo[4,5-c]pyridin-4-ium) triflate
;
_space_group_IT_number 14
_symmetry_cell_setting monoclinic
_symmetry_space_group_name_Hall '-P 2ybc'
_symmetry_space_group_name_H-M 'P 1 21/c 1'
_atom_sites_solution_hydrogens geom
_atom_sites_solution_primary direct
_atom_sites_solution_secondary difmap
_audit_creation_method SHELXL-97
_cell_angle_alpha 90.00
_cell_angle_beta 95.77(3)
_cell_angle_gamma 90.00
_cell_formula_units_Z 2
_cell_length_a 11.281(2)
_cell_length_b 8.8295(18)
_cell_length_c 17.148(3)
_cell_measurement_reflns_used 159549
_cell_measurement_temperature 293(2)
_cell_measurement_theta_max 28.283
_cell_measurement_theta_min 2.91
_cell_volume 1699.4(6)
_computing_cell_refinement 'HKL Scalepack (Otwinowski & Minor 1997)'
_computing_data_collection 'Collect (Nonius BV, 1997-2000)'
_computing_data_reduction
;
HKL Denzo and Scalepack (Otwinowski & Minor 1997)
;
_computing_molecular_graphics 'Bruker SHELXTL XP'
_computing_publication_material 'Bruker SHELXTL XCIF'
_computing_structure_refinement 'SHELXL-97 (Sheldrick, 1997)'
_computing_structure_solution 'SHELXS-97 (Sheldrick, 1990)'
_diffrn_ambient_temperature 293(2)
_diffrn_detector_area_resol_mean 9
_diffrn_measured_fraction_theta_full 0.890
_diffrn_measured_fraction_theta_max 0.860
_diffrn_measurement_device_type KappaCCD
_diffrn_measurement_method CCD
_diffrn_radiation_monochromator graphite
_diffrn_radiation_source 'fine-focus sealed tube'
_diffrn_radiation_type MoK\a
_diffrn_radiation_wavelength 0.71073
_diffrn_reflns_av_R_equivalents 0.0000
_diffrn_reflns_av_sigmaI/netI 0.0661
_diffrn_reflns_limit_h_max 15
_diffrn_reflns_limit_h_min -15
_diffrn_reflns_limit_k_max 11
_diffrn_reflns_limit_k_min -11
_diffrn_reflns_limit_l_max 22
_diffrn_reflns_limit_l_min -22
_diffrn_reflns_number 14084
_diffrn_reflns_theta_full 25.00
_diffrn_reflns_theta_max 28.29
_diffrn_reflns_theta_min 2.94
_exptl_absorpt_coefficient_mu 0.249
_exptl_absorpt_correction_T_max 0.9755
_exptl_absorpt_correction_T_min 0.9519
_exptl_absorpt_correction_type multi-scan
_exptl_absorpt_process_details SADABS
_exptl_crystal_colour colourless
_exptl_crystal_density_diffrn 1.526
_exptl_crystal_description prism
_exptl_crystal_F_000 804
_exptl_crystal_size_max 0.20
_exptl_crystal_size_mid 0.15
_exptl_crystal_size_min 0.10
_refine_diff_density_max 0.322
_refine_diff_density_min -0.280
_refine_diff_density_rms 0.062
_refine_ls_extinction_method none
_refine_ls_goodness_of_fit_ref 1.194
_refine_ls_hydrogen_treatment mixed
_refine_ls_matrix_type full
_refine_ls_number_parameters 243
_refine_ls_number_reflns 3622
_refine_ls_number_restraints 0
_refine_ls_restrained_S_all 1.194
_refine_ls_R_factor_all 0.2030
_refine_ls_R_factor_gt 0.1207
_refine_ls_shift/su_max 0.001
_refine_ls_shift/su_mean 0.000
_refine_ls_structure_factor_coef Fsqd
_refine_ls_weighting_details 'calc w=1/[\s^2^(Fo^2^)+(0.0328P)^2^+5.0362P] where P=(Fo^2^+2Fc^2^)/3'
_refine_ls_weighting_scheme calc
_refine_ls_wR_factor_gt 0.2045
_refine_ls_wR_factor_ref 0.2448
_reflns_number_gt 2054
_reflns_number_total 3622
_reflns_threshold_expression >2sigma(I)
_cod_data_source_file jo401701m_si_001.cif
_cod_data_source_block jtk25
_cod_database_code 4028703

loop_
_symmetry_equiv_pos_as_xyz
'x, y, z'
'-x, y+1/2, -z+1/2'
'-x, -y, -z'
'x, -y-1/2, z-1/2'

loop_
_atom_site_label
_atom_site_type_symbol
_atom_site_fract_x
_atom_site_fract_y
_atom_site_fract_z
_atom_site_U_iso_or_equiv
_atom_site_adp_type
_atom_site_occupancy
_atom_site_symmetry_multiplicity
_atom_site_calc_flag
_atom_site_refinement_flags
S1 S 0.15001(15) -0.0346(2) 0.37373(11) 0.0719(6) Uani 1 1 d .
F1 F 0.0985(5) 0.2138(6) 0.2964(4) 0.142(2) Uani 1 1 d .
F2 F 0.0690(5) 0.0115(7) 0.2295(3) 0.143(2) Uani 1 1 d .
F3 F -0.0502(4) 0.0753(7) 0.3115(4) 0.149(2) Uani 1 1 d .
O1 O 0.2659(4) -0.0374(6) 0.3481(4) 0.1082(19) Uani 1 1 d .
O2 O 0.1377(7) 0.0489(8) 0.4432(3) 0.144(3) Uani 1 1 d .
O3 O 0.0938(4) -0.1808(5) 0.3686(3) 0.0853(14) Uani 1 1 d .
N1 N 0.8726(4) 0.7283(5) 0.4112(3) 0.0575(12) Uani 1 1 d .
H1C H 0.9349 0.7640 0.3926 0.069 Uiso 1 1 calc R
N2 N 0.7620(4) 0.5957(5) 0.4883(3) 0.0564(12) Uani 1 1 d .
N3 N 0.5848(4) 0.8410(5) 0.3119(2) 0.0487(11) Uani 1 1 d .
C1 C 0.9823(5) 0.5757(7) 0.5166(4) 0.0653(17) Uani 1 1 d .
H1A H 0.9707 0.5635 0.5716 0.078 Uiso 1 1 calc R
H1B H 1.0460 0.6483 0.5130 0.078 Uiso 1 1 calc R
C2 C 0.8701(5) 0.6348(7) 0.4732(3) 0.0549(14) Uani 1 1 d .
C3 C 0.7558(4) 0.7554(6) 0.3834(3) 0.0489(13) Uani 1 1 d .
C4 C 0.7046(5) 0.8402(6) 0.3223(3) 0.0519(14) Uani 1 1 d .
H4A H 0.7502 0.8944 0.2897 0.062 Uiso 1 1 calc R
C5 C 0.5168(5) 0.7630(6) 0.3583(3) 0.0504(13) Uani 1 1 d .
H5A H 0.4343 0.7692 0.3486 0.060 Uiso 1 1 calc R
C6 C 0.5647(5) 0.6749(6) 0.4190(3) 0.0519(14) Uani 1 1 d .
H6A H 0.5167 0.6200 0.4498 0.062 Uiso 1 1 calc R
C7 C 0.6887(5) 0.6711(6) 0.4328(3) 0.0484(13) Uani 1 1 d .
C8 C 0.5226(5) 0.9311(6) 0.2462(3) 0.0558(14) Uani 1 1 d .
H8A H 0.4618 0.9936 0.2663 0.067 Uiso 1 1 calc R
H8B H 0.5795 0.9977 0.2248 0.067 Uiso 1 1 calc R
C9 C 0.4663(5) 0.8317(6) 0.1827(3) 0.0517(14) Uani 1 1 d .
C10 C 0.5373(6) 0.7517(7) 0.1360(3) 0.0630(16) Uani 1 1 d .
H10A H 0.6195 0.7632 0.1442 0.076 Uiso 1 1 calc R
C11 C 0.4907(8) 0.6565(8) 0.0785(4) 0.085(2) Uani 1 1 d .
H11A H 0.5406 0.6008 0.0494 0.101 Uiso 1 1 calc R
C12 C 0.3719(9) 0.6439(10) 0.0641(5) 0.097(3) Uani 1 1 d .
H12A H 0.3408 0.5826 0.0230 0.116 Uiso 1 1 calc R
C13 C 0.2943(7) 0.7182(10) 0.1080(5) 0.095(3) Uani 1 1 d .
H13A H 0.2123 0.7059 0.0979 0.114 Uiso 1 1 calc R
C14 C 0.3442(6) 0.8155(8) 0.1700(4) 0.0756(19) Uani 1 1 d .
H14A H 0.2947 0.8671 0.2012 0.091 Uiso 1 1 calc R
C15 C 0.0618(7) 0.0737(10) 0.2999(6) 0.092(2) Uani 1 1 d .
O1W O 0.2626(6) 0.5568(8) 0.3568(5) 0.096(2) Uani 1 1 d .
H1W H 0.226(7) 0.626(9) 0.353(4) 0.09(3) Uiso 1 1 d .
H2W H 0.267(8) 0.518(10) 0.396(5) 0.11(4) Uiso 1 1 d .

loop_
_atom_site_aniso_label
_atom_site_aniso_U_11
_atom_site_aniso_U_22
_atom_site_aniso_U_33
_atom_site_aniso_U_23
_atom_site_aniso_U_13
_atom_site_aniso_U_12
S1 0.0596(10) 0.0729(12) 0.0819(12) 0.0000(10) 0.0008(8) 0.0018(9)
F1 0.135(4) 0.085(4) 0.204(6) 0.049(4) 0.002(4) 0.003(3)
F2 0.167(5) 0.164(5) 0.094(4) 0.018(4) -0.010(3) 0.007(4)
F3 0.061(3) 0.169(5) 0.217(6) 0.064(5) 0.011(3) 0.034(3)
O1 0.045(3) 0.115(4) 0.165(5) 0.009(4) 0.017(3) -0.002(3)
O2 0.205(7) 0.135(5) 0.086(4) -0.039(4) -0.004(4) 0.037(5)
O3 0.064(3) 0.066(3) 0.125(4) 0.017(3) 0.008(3) -0.002(2)
N1 0.041(3) 0.065(3) 0.066(3) -0.002(3) 0.001(2) -0.006(2)
N2 0.052(3) 0.057(3) 0.057(3) 0.001(2) -0.006(2) 0.001(2)
N3 0.053(3) 0.041(3) 0.050(3) 0.001(2) -0.003(2) 0.001(2)
C1 0.051(3) 0.071(4) 0.071(4) -0.010(3) -0.012(3) 0.004(3)
C2 0.055(4) 0.050(3) 0.058(4) -0.007(3) -0.004(3) 0.004(3)
C3 0.043(3) 0.048(3) 0.055(3) -0.007(3) 0.000(3) -0.004(3)
C4 0.052(3) 0.055(4) 0.050(3) 0.001(3) 0.007(3) -0.004(3)
C5 0.043(3) 0.055(3) 0.051(3) -0.006(3) -0.005(2) 0.004(3)
C6 0.048(3) 0.051(3) 0.056(3) 0.001(3) 0.003(3) -0.002(3)
C7 0.047(3) 0.047(3) 0.050(3) -0.002(3) -0.002(2) 0.003(2)
C8 0.064(4) 0.045(3) 0.056(3) 0.001(3) -0.003(3) 0.007(3)
C9 0.052(3) 0.047(3) 0.055(3) 0.011(3) -0.002(3) 0.007(3)
C10 0.075(4) 0.059(4) 0.053(4) 0.002(3) -0.002(3) -0.006(3)
C11 0.118(7) 0.077(5) 0.060(4) 0.009(4) 0.010(4) 0.002(5)
C12 0.127(8) 0.086(6) 0.071(5) 0.013(4) -0.022(5) -0.008(6)
C13 0.067(5) 0.095(6) 0.113(7) 0.040(5) -0.035(5) -0.019(4)
C14 0.065(4) 0.076(5) 0.084(5) 0.020(4) -0.002(4) 0.010(4)
C15 0.072(5) 0.084(6) 0.120(7) 0.025(5) 0.007(5) 0.011(4)
O1W 0.088(4) 0.091(5) 0.112(5) 0.031(4) 0.032(3) 0.028(3)

loop_
_atom_type_symbol
_atom_type_description
_atom_type_scat_dispersion_real
_atom_type_scat_dispersion_imag
_atom_type_scat_source
C C 0.0033 0.0016 'International Tables Vol C Tables 4.2.6.8 and 6.1.1.4'
H H 0.0000 0.0000 'International Tables Vol C Tables 4.2.6.8 and 6.1.1.4'
N N 0.0061 0.0033 'International Tables Vol C Tables 4.2.6.8 and 6.1.1.4'
O O 0.0106 0.0060 'International Tables Vol C Tables 4.2.6.8 and 6.1.1.4'
F F 0.0171 0.0103 'International Tables Vol C Tables 4.2.6.8 and 6.1.1.4'
S S 0.1246 0.1234 'International Tables Vol C Tables 4.2.6.8 and 6.1.1.4'

loop_
_geom_angle_atom_site_label_1
_geom_angle_atom_site_label_2
_geom_angle_atom_site_label_3
_geom_angle
_geom_angle_site_symmetry_1
_geom_angle_site_symmetry_3
O2 S1 O1 116.0(4) . .
O2 S1 O3 116.0(4) . .
O1 S1 O3 112.3(3) . .
O2 S1 C15 102.7(4) . .
O1 S1 C15 104.6(4) . .
O3 S1 C15 103.0(4) . .
C2 N1 C3 106.5(5) . .
C2 N1 H1C 126.7 . .
C3 N1 H1C 126.7 . .
C2 N2 C7 104.1(5) . .
C4 N3 C5 122.8(5) . .
C4 N3 C8 119.5(5) . .
C5 N3 C8 117.7(4) . .
C2 C1 C1 111.1(6) . 3_766
C2 C1 H1A 109.4 . .
C1 C1 H1A 109.4 3_766 .
C2 C1 H1B 109.4 . .
C1 C1 H1B 109.4 3_766 .
H1A C1 H1B 108.0 . .
N2 C2 N1 114.1(5) . .
N2 C2 C1 124.3(6) . .
N1 C2 C1 121.5(5) . .
C4 C3 N1 132.5(5) . .
C4 C3 C7 122.7(5) . .
N1 C3 C7 104.7(5) . .
N3 C4 C3 116.5(5) . .
N3 C4 H4A 121.8 . .
C3 C4 H4A 121.8 . .
N3 C5 C6 122.3(5) . .
N3 C5 H5A 118.8 . .
C6 C5 H5A 118.8 . .
C5 C6 C7 117.1(5) . .
C5 C6 H6A 121.4 . .
C7 C6 H6A 121.4 . .
N2 C7 C6 130.9(5) . .
N2 C7 C3 110.6(5) . .
C6 C7 C3 118.5(5) . .
C9 C8 N3 111.8(4) . .
C9 C8 H8A 109.3 . .
N3 C8 H8A 109.3 . .
C9 C8 H8B 109.3 . .
N3 C8 H8B 109.3 . .
H8A C8 H8B 107.9 . .
C14 C9 C10 118.8(6) . .
C14 C9 C8 121.5(6) . .
C10 C9 C8 119.7(5) . .
C11 C10 C9 122.1(6) . .
C11 C10 H10A 118.9 . .
C9 C10 H10A 118.9 . .
C12 C11 C10 119.3(8) . .
C12 C11 H11A 120.3 . .
C10 C11 H11A 120.3 . .
C11 C12 C13 122.6(8) . .
C11 C12 H12A 118.7 . .
C13 C12 H12A 118.7 . .
C12 C13 C14 117.7(7) . .
C12 C13 H13A 121.1 . .
C14 C13 H13A 121.1 . .
C9 C14 C13 119.4(7) . .
C9 C14 H14A 120.3 . .
C13 C14 H14A 120.3 . .
F3 C15 F1 108.3(7) . .
F3 C15 F2 107.0(8) . .
F1 C15 F2 107.3(8) . .
F3 C15 S1 112.0(6) . .
F1 C15 S1 112.3(6) . .
F2 C15 S1 109.7(6) . .
H1W O1W H2W 116(9) . .

loop_
_geom_bond_atom_site_label_1
_geom_bond_atom_site_label_2
_geom_bond_distance
_geom_bond_site_symmetry_2
S1 O2 1.420(6) .
S1 O1 1.420(5) .
S1 O3 1.437(5) .
S1 C15 1.804(8) .
F1 C15 1.309(9) .
F2 C15 1.336(10) .
F3 C15 1.298(8) .
N1 C2 1.349(7) .
N1 C3 1.377(6) .
N1 H1C 0.8600 .
N2 C2 1.318(7) .
N2 C7 1.369(6) .
N3 C4 1.346(6) .
N3 C5 1.348(7) .
N3 C8 1.494(7) .
C1 C2 1.496(8) .
C1 C1 1.522(11) 3_766
C1 H1A 0.9700 .
C1 H1B 0.9700 .
C3 C4 1.366(7) .
C3 C7 1.405(7) .
C4 H4A 0.9300 .
C5 C6 1.367(7) .
C5 H5A 0.9300 .
C6 C7 1.395(7) .
C6 H6A 0.9300 .
C8 C9 1.490(8) .
C8 H8A 0.9700 .
C8 H8B 0.9700 .
C9 C14 1.381(8) .
C9 C10 1.382(8) .
C10 C11 1.361(9) .
C10 H10A 0.9300 .
C11 C12 1.343(10) .
C11 H11A 0.9300 .
C12 C13 1.377(11) .
C12 H12A 0.9300 .
C13 C14 1.436(10) .
C13 H13A 0.9300 .
C14 H14A 0.9300 .
O1W H1W 0.74(8) .
O1W H2W 0.75(8) .
